data_2006637
loop_
_publ_author_name
'Bruno Morosin'
'Roberto G. Dunn'
'Roger Assink'
'Thomas M. Massis'
'John Fronabarger'
'Eileen N. Duesler'

_publ_section_title
;The Secondary Explosive
 Tetraammine-<i>cis</i>-bis(5-nitro-2<i>H</i>-tetrazolato-<i>N</i>^2^)cobalt(III)
 Perchlorate at 293 and 213 K
;
_journal_issue 11
_journal_name_full 'Acta Crystallographica Section C'
_journal_page_first 1609
_journal_page_last 1611
_journal_paper_doi 10.1107/S0108270197007634
_journal_volume 53
_journal_year 1997
_chemical_formula_iupac '[Co (C N5 O2)2 (N H3)4] Cl O4'
_chemical_formula_structural
;
 Co(NH~3~)~4~(N~5~CO~2~)~2~ClO~4~
;
_chemical_formula_sum 'C2 H12 Cl Co N14 O8'
_chemical_formula_weight 454.59
_chemical_name_common
;
 Tetraammine-cis-bis(5-nitrotetrazolato)cobalt(III)
 Perchlorate
;
_chemical_name_systematic
;
 tetraammine-cis-bis(5-nitro-2H-tetrazolato-N^2^)cobalt(III)
 perchlorate
;
_space_group_IT_number 14
_symmetry_cell_setting monoclinic
_symmetry_space_group_name_Hall '-P 2yn'
_symmetry_space_group_name_H-M 'P 1 21/n 1'
_audit_creation_method SHELXL
_cell_angle_alpha 90.00
_cell_angle_beta 108.68(4)
_cell_angle_gamma 90.00
_cell_formula_units_Z 4
_cell_length_a 9.946(7)
_cell_length_b 10.542(5)
_cell_length_c 14.820(7)
_cell_measurement_reflns_used 25
_cell_measurement_temperature 213(2)
_cell_measurement_theta_max 18
_cell_measurement_theta_min 8
_cell_volume 1472.0(15)
_computing_cell_refinement SHELXTL-Plus
_computing_data_collection 'SHELXTL-Plus (Sheldrick, 1991)'
_computing_data_reduction SHELXTL-Plus
_computing_molecular_graphics SHELXTL
_computing_publication_material SHELXTL
_computing_structure_refinement 'SHELXTL (Sheldrick, 1994)'
_computing_structure_solution SHELXTL-Plus
_diffrn_ambient_temperature 213(5)
_diffrn_measurement_device 'Siemens P3 diffractometer'
_diffrn_measurement_method \q-2\q
_diffrn_radiation_monochromator graphite
_diffrn_radiation_source 'fine-focus sealed tube'
_diffrn_radiation_type MoK\a
_diffrn_radiation_wavelength 0.71073
_diffrn_reflns_av_R_equivalents 0.024
_diffrn_reflns_av_sigmaI/netI 0.0359
_diffrn_reflns_limit_h_max 10
_diffrn_reflns_limit_h_min -11
_diffrn_reflns_limit_k_max 12
_diffrn_reflns_limit_k_min -12
_diffrn_reflns_limit_l_max 17
_diffrn_reflns_limit_l_min -17
_diffrn_reflns_number 3709
_diffrn_reflns_theta_max 25.03
_diffrn_reflns_theta_min 2.18
_diffrn_standards_decay_% <2
_diffrn_standards_interval_count 50
_diffrn_standards_number 2
_exptl_absorpt_coefficient_mu 1.427
_exptl_absorpt_correction_type none
_exptl_crystal_colour yellow-orange
_exptl_crystal_density_diffrn 2.051
_exptl_crystal_description prismatic
_exptl_crystal_F_000 920
_exptl_crystal_size_max 0.31
_exptl_crystal_size_mid 0.27
_exptl_crystal_size_min 0.25
_refine_diff_density_max 0.72
_refine_diff_density_min -0.42
_refine_ls_extinction_method none
_refine_ls_goodness_of_fit_all 1.03
_refine_ls_goodness_of_fit_obs 1.094
_refine_ls_matrix_type full
_refine_ls_number_parameters 274
_refine_ls_number_reflns 1749
_refine_ls_number_restraints 36
_refine_ls_restrained_S_all 1.021
_refine_ls_restrained_S_obs 1.079
_refine_ls_R_factor_all 0.0520
_refine_ls_R_factor_obs .041
_refine_ls_shift/esd_max 0.020
_refine_ls_shift/esd_mean 0.001
_refine_ls_structure_factor_coef Fsqd
_refine_ls_weighting_details 'w = 1/[\s^2^(Fo^2^)+(0.0733P)^2^+2.7371P] where P=(Fo^2^+2Fc^2^)/3'
_refine_ls_weighting_scheme calc
_refine_ls_wR_factor_all 0.116
_refine_ls_wR_factor_obs .1093
_reflns_number_observed 1431
_reflns_number_total 1749
_reflns_observed_criterion >2sigma(I)
_cod_data_source_file bk1330.cif
_cod_data_source_block 2
_cod_depositor_comments
;
The following automatic conversions were performed:

'_refine_ls_weighting_scheme' value 'calc w =
1/[\s^2^(Fo^2^)+(0.0733P)^2^+2.7371P] where P=(Fo^2^+2Fc^2^)/3' was
changed to 'calc'. New tag '_refine_ls_weighting_details' was
created. The value of the new tag was set to 'w =
1/[\s^2^(Fo^2^)+(0.0733P)^2^+2.7371P] where P=(Fo^2^+2Fc^2^)/3'.

Automatic conversion script
Id: cif_fix_values 3143 2015-03-26 13:38:13Z robertas 
;
_cod_original_sg_symbol_H-M 'P 21/n'
_cod_database_code 2006637

loop_
_symmetry_equiv_pos_as_xyz
'x, y, z'
'-x+1/2, y+1/2, -z+1/2'
'-x, -y, -z'
'x-1/2, -y-1/2, z-1/2'

loop_
_atom_site_aniso_label
_atom_site_aniso_U_11
_atom_site_aniso_U_22
_atom_site_aniso_U_33
_atom_site_aniso_U_12
_atom_site_aniso_U_13
_atom_site_aniso_U_23
Co .0166(4) .0144(6) .0134(3) .0000(3) .0044(3) .0011(2)
N1 .016(2) .021(2) .016(2) .003(2) .005(2) -.001(2)
N2 .031(3) .033(3) .025(3) -.003(2) .010(2) .007(2)
N3 .023(2) .024(2) .024(2) .000(3) .007(2) -.002(3)
N4 .029(3) .018(2) .027(3) .000(2) .004(2) -.001(2)
N5 .017(2) .020(2) .017(2) .002(2) .009(2) -.001(2)
N6 .030(3) .027(3) .044(3) -.002(2) .023(2) -.004(2)
N7 .030(3) .027(3) .050(3) .002(2) .027(3) -.007(2)
N8 .020(2) .023(5) .023(2) .004(2) .001(2) -.006(2)
N9 .019(2) .017(2) .016(2) .000(2) .006(2) -.003(2)
N10 .020(2) .015(2) .012(2) -.001(2) .005(2) .001(2)
N11 .031(2) .028(3) .018(2) -.002(3) .004(2) .006(3)
N12 .026(3) .031(2) .014(2) .001(2) -.002(2) .005(2)
N13 .018(2) .021(3) .032(3) .006(2) -.002(2) -.001(2)
N14 .016(2) .020(2) .016(2) .000(2) .002(2) -.001(2)
C1 .017(3) .018(3) .018(3) .000(2) .006(2) .002(2)
C2 .016(3) .022(3) .014(3) .003(2) -.001(2) -.003(2)
Cl .0344(8) .0261(8) .0349(8) -.0057(7) .0135(7) -.0005(6)
O1 .027(2) .023(2) .037(2) -.004(2) .012(2) .000(2)
O2 .048(3) .028(2) .049(3) .012(2) .022(2) -.011(2)
O3 .027(2) .047(3) .038(3) .001(2) -.017(2) -.001(2)
O4 .024(2) .028(2) .047(3) -.004(2) .008(2) .005(2)
O5 .053(3) .039(3) .061(3) -.017(2) .020(2) .006(2)
O6 .053(3) .067(4) .097(5) -.004(3) .035(3) .032(3)
O7 .207(9) .049(4) .167(8) .007(5) .128(7) -.017(4)
O8 .158(8) .269(12) .081(6) -.146(8) -.078(5) .108(7)

loop_
_atom_site_label
_atom_site_fract_x
_atom_site_fract_y
_atom_site_fract_z
_atom_site_U_iso_or_equiv
_atom_site_thermal_displace_type
_atom_site_calc_flag
_atom_site_refinement_flags
_atom_site_occupancy
_atom_site_disorder_group
_atom_site_type_symbol
Co .32374(7) -.22293(6) .55971(5) .0149(3) Uani d D 1 . Co
N1 .3818(4) -.1555(4) .4561(3) .0178(9) Uani d D 1 . N
N2 .2660(5) -.2932(4) .6638(3) .0292(12) Uani d D 1 . N
N3 .1308(4) -.2509(6) .4739(3) .0240(8) Uani d D 1 . N
N4 .3867(5) -.3904(4) .5334(3) .0261(11) Uani d D 1 . N
N5 .2672(4) -.0556(4) .5845(3) .0173(10) Uani d . 1 . N
N6 .1629(5) -.0327(5) .6205(4) .0309(12) Uani d . 1 . N
N7 .1526(5) .0924(5) .6286(4) .0322(12) Uani d . 1 . N
N8 .2800(5) .2717(5) .5927(3) .0233(14) Uani d . 1 . N
N9 .3246(4) .0512(4) .5669(3) .0171(9) Uani d . 1 . N
N10 .5119(4) -.1916(4) .6478(3) .0159(9) Uani d . 1 . N
N11 .5583(5) -.2390(6) .7355(3) .0267(10) Uani d . 1 . N
N12 .6907(5) -.1981(4) .7778(3) .0262(11) Uani d . 1 . N
N13 .8480(5) -.0600(4) .7266(3) .0261(11) Uani d . 1 . N
N14 .6105(4) -.1190(4) .6306(3) .0183(10) Uani d . 1 . N
C1 .2510(6) .1373(5) .5950(4) .0173(12) Uani d . 1 . C
C2 .7167(5) -.1270(5) .7116(4) .0188(11) Uani d . 1 . C
Cl .0912(2) .39257(14) .35539(10) .0312(4) Uani d . 1 . Cl
O1 .3643(4) .3040(4) .5517(3) .0288(9) Uani d . 1 . O
O2 .2199(5) .3448(4) .6315(3) .0404(12) Uani d . 1 . O
O3 .9392(4) -.0716(4) .8052(3) .0439(12) Uani d . 1 . O
O4 .8618(4) .0023(4) .6614(3) .0340(10) Uani d . 1 . O
O5 .0710(5) .2704(4) .3904(3) .0504(13) Uani d . 1 . O
O6 .2355(5) .4106(5) .3606(4) .070(2) Uani d . 1 . O
O7 .0734(10) .4794(6) .4226(6) .124(3) Uani d . 1 . O
O8 .0017(10) .4147(11) .2696(6) .197(6) Uani d . 1 . O
H1 .359(4) -.0801(18) .448(2) .063(7) Uiso d D 1 . H
H2 .343(4) -.195(3) .4067(11) .063(7) Uiso d D 1 . H
H3 .4685(16) -.162(4) .4688(15) .063(7) Uiso d D 1 . H
H4 .3370(15) -.307(4) .7097(14) .063(7) Uiso d D 1 . H
H5 .223(4) -.360(2) .6462(13) .063(7) Uiso d D 1 . H
H6 .214(4) -.242(2) .679(2) .063(7) Uiso d D 1 . H
H7 .0750(13) -.244(5) .5043(11) .063(7) Uiso d D 1 . H
H8 .112(2) -.197(3) .432(2) .063(7) Uiso d D 1 . H
H9 .1254(17) -.322(2) .451(3) .063(7) Uiso d D 1 . H
H10 .470(2) -.3861(13) .535(3) .063(7) Uiso d D 1 . H
H11 .379(5) -.4407(14) .574(2) .063(7) Uiso d D 1 . H
H12 .337(3) -.414(2) .4802(17) .063(7) Uiso d D 1 . H

loop_
_atom_type_symbol
_atom_type_description
_atom_type_scat_dispersion_real
_atom_type_scat_dispersion_imag
_atom_type_scat_source
C C 0.0033 0.0016 'International Tables Vol C Tables 4.2.6.8 and 6.1.1.4'
H H 0.0000 0.0000 'International Tables Vol C Tables 4.2.6.8 and 6.1.1.4'
N N 0.0061 0.0033 'International Tables Vol C Tables 4.2.6.8 and 6.1.1.4'
O O 0.0106 0.0060 'International Tables Vol C Tables 4.2.6.8 and 6.1.1.4'
Cl Cl 0.1484 0.1585 'International Tables Vol C Tables 4.2.6.8 and 6.1.1.4'
Co Co 0.3494 0.9721 'International Tables Vol C Tables 4.2.6.8 and 6.1.1.4'

loop_
_geom_angle_atom_site_label_1
_geom_angle_atom_site_label_2
_geom_angle_atom_site_label_3
_geom_angle_site_symmetry_1
_geom_angle
N5 Co N10 . 89.6(2)
N5 Co N1 . 89.7(2)
N10 Co N1 . 90.2(2)
N5 Co N4 . 178.0(2)
N10 Co N4 . 89.2(2)
N1 Co N4 . 88.7(2)
N5 Co N3 . 88.7(2)
N10 Co N3 . 177.8(2)
N1 Co N3 . 91.1(2)
N4 Co N3 . 92.5(2)
N5 Co N2 . 91.1(2)
N10 Co N2 . 89.8(2)
N1 Co N2 . 179.2(2)
N4 Co N2 . 90.5(2)
N3 Co N2 . 88.9(2)
Co N1 H1 . 110.0(6)
Co N1 H2 . 110.0(6)
H1 N1 H2 . 108.9(8)
Co N1 H3 . 110.1(6)
H1 N1 H3 . 109.0(8)
H2 N1 H3 . 108.9(8)
Co N2 H4 . 109.1(7)
Co N2 H5 . 109.2(7)
H4 N2 H5 . 109.9(8)
Co N2 H6 . 109.0(7)
H4 N2 H6 . 109.8(8)
H5 N2 H6 . 109.9(8)
Co N3 H7 . 109.0(6)
Co N3 H8 . 109.0(6)
H7 N3 H8 . 109.6(8)
Co N3 H9 . 109.2(6)
H7 N3 H9 . 109.9(8)
H8 N3 H9 . 110.1(8)
Co N4 H10 . 109.1(7)
Co N4 H11 . 109.2(7)
H10 N4 H11 . 109.6(8)
Co N4 H12 . 109.3(7)
H10 N4 H12 . 109.7(8)
H11 N4 H12 . 109.9(8)
N9 N5 N6 . 111.4(4)
N9 N5 Co . 124.8(3)
N6 N5 Co . 123.8(3)
N7 N6 N5 . 107.9(4)
C1 N7 N6 . 103.5(4)
O2 N8 O1 . 124.7(5)
O2 N8 C1 . 118.3(5)
O1 N8 C1 . 117.0(4)
C1 N9 N5 . 101.8(4)
N11 N10 N14 . 110.9(4)
N11 N10 Co . 123.6(3)
N14 N10 Co . 125.5(3)
N10 N11 N12 . 108.6(4)
C2 N12 N11 . 103.4(4)
O4 N13 O3 . 124.7(5)
O4 N13 C2 . 118.2(4)
O3 N13 C2 . 117.1(5)
C2 N14 N10 . 102.3(4)
N9 C1 N7 . 115.3(5)
N9 C1 N8 . 122.2(5)
N7 C1 N8 . 122.4(5)
N14 C2 N12 . 114.8(5)
N14 C2 N13 . 122.1(5)
N12 C2 N13 . 123.1(5)
O8 Cl O7 4_565 111.7(8)
O8 Cl O6 4_565 112.7(5)
O7 Cl O6 . 103.2(5)
O8 Cl O5 4_565 112.3(4)
O7 Cl O5 . 105.4(4)
O6 Cl O5 . 110.9(3)

loop_
_geom_bond_atom_site_label_1
_geom_bond_atom_site_label_2
_geom_bond_site_symmetry_2
_geom_bond_distance
_geom_bond_publ_flag
Co N5 . 1.923(4) ?
Co N10 . 1.937(4) ?
Co N1 . 1.940(4) ?
Co N4 . 1.954(4) ?
Co N3 . 1.955(4) ?
Co N2 . 1.956(4) ?
N1 H1 . .824(14) ?
N1 H2 . .825(14) ?
N1 H3 . .824(14) ?
N2 H4 . .821(14) ?
N2 H5 . .820(14) ?
N2 H6 . .821(14) ?
N3 H7 . .822(14) ?
N3 H8 . .821(14) ?
N3 H9 . .819(14) ?
N4 H10 . .822(14) ?
N4 H11 . .820(14) ?
N4 H12 . .821(14) ?
N5 N9 . 1.325(6) ?
N5 N6 . 1.332(6) ?
N6 N7 . 1.331(7) ?
N7 C1 . 1.320(7) ?
N8 O2 . 1.225(6) ?
N8 O1 . 1.231(5) ?
N8 C1 . 1.449(7) ?
N9 C1 . 1.315(7) ?
N10 N11 . 1.329(6) ?
N10 N14 . 1.331(6) ?
N11 N12 . 1.336(6) ?
N12 C2 . 1.325(7) ?
N13 O4 . 1.211(6) ?
N13 O3 . 1.233(6) ?
N13 C2 . 1.438(7) ?
N14 C2 . 1.323(6) ?
Cl O8 4_565 1.319(6) ?
Cl O7 . 1.406(7) ?
Cl O6 . 1.425(5) ?
Cl O5 . 1.427(5) ?
O8 Cl 4_666 1.319(6) ?
